data_7107445
loop_
_publ_author_name
'Emilie Courvoisier'
'P. Andrew Williams'
'Gin Keat Lim'
'Colan E. Hughes'
'Kenneth D. M. Harris'

_publ_section_title
;
 The Crystal Structure of L-Arginine
;
_publ_section_title_footnote ' ?'
_journal_name_full 'Chem. Commun.'
_journal_page_first 2761
_journal_page_last 2763
_journal_paper_doi 10.1039/c2cc17203h
_journal_volume 48
_journal_year 2012
_chemical_formula_sum 'C6 H14 N4 O2'
_chemical_formula_weight 174.20
_chemical_name_systematic ' ?'
_space_group_IT_number 4
_symmetry_cell_setting monoclinic
_symmetry_space_group_name_Hall 'P 2yb'
_symmetry_space_group_name_H-M 'P 1 21 1'
_audit_creation_date 2011-08-22T15:13
_audit_creation_method 'from EXP file using GSAS2CIF'
_audit_update_record ' 2011-08-22T15:13 Initial CIF as created by GSAS2CIF'
_cell_angle_alpha 90.0
_cell_angle_beta 98.058(4)
_cell_angle_gamma 90.0
_cell_formula_units_Z 4
_cell_length_a 9.7565(4)
_cell_length_b 16.0230(5)
_cell_length_c 5.58047(28)
_cell_volume 863.77(6)
_computing_structure_refinement GSAS
_diffrn_radiation_polarisn_ratio 0.55
_diffrn_radiation_probe x-ray
_diffrn_radiation_wavelength 1.5406
_exptl_absorpt_correction_T_max 1.00000
_exptl_absorpt_correction_T_min 1.00000
_exptl_absorpt_process_details
; GSAS Absorption/surface roughness correction: function number 0
No correction is applied.
;
_pd_block_id 2011-08-22T15:13|RIET_1||
_pd_calc_method 'Rietveld Refinement'
_pd_instr_location ' ?'
_pd_meas_2theta_range_inc 0.01707
_pd_meas_2theta_range_max 70.00196
_pd_meas_2theta_range_min 4.0
_pd_meas_number_of_points 3868
_pd_phase_name 'from C:/Documents and Settings/emilie/My Documents/Data/ArgS-cap-l'
_pd_proc_2theta_range_inc 0.01707
_pd_proc_2theta_range_max 70.00637
_pd_proc_2theta_range_min 4.00442
_pd_proc_info_datetime 2011-08-22T15:13:12
_pd_proc_info_excluded_regions ' ?'
_pd_proc_ls_background_function
; GSAS Background function number 1 with 36 terms.
Shifted Chebyshev function of 1st kind
1: 5905.06 2: -6699.29 3: 2678.66 4: -703.542
5: 257.697 6: -287.545 7: 453.962 8: -662.033
9: 709.943 10: -480.741 11: 96.1616 12: 227.044
13: -303.200 14: 117.700 15: 96.6022 16: -136.295
17: 79.7649 18: -64.1878 19: 43.3414 20: 45.5407
21: -103.676 22: 77.5385 23: -13.7893 24: -22.8848
25: 36.3192 26: -36.3655 27: 27.0807 28: 0.687396
29: -19.7985 30: 30.2796 31: -24.4665 32: 8.75402
33: 18.7222 34: -32.0287 35: 10.8968 36: -4.65226
;
_pd_proc_ls_peak_cutoff 0.00500
_pd_proc_ls_pref_orient_corr
; March-Dollase
AXIS 1 Ratio= 1.08543 h= 0.000 k= 0.000 l= 1.000
Prefered orientation correction range: Min= 0.78198, Max= 1.13084
;
_pd_proc_ls_profile_function
;
CW Profile function number 3 with 19 terms
Pseudovoigt profile coefficients as parameterized in
P. Thompson, D.E. Cox & J.B. Hastings (1987). J. Appl. Cryst.,20,79-83.
Asymmetry correction of L.W. Finger, D.E. Cox & A. P. Jephcoat (1994).
J. Appl. Cryst.,27,892-900.
Peak tails are ignored where the intensity is below 0.0050 times the peak
Aniso. broadening axis 0.0 0.0 1.0
;
_pd_proc_ls_prof_R_factor 0.0133
_pd_proc_ls_prof_wR_expected 0.0137
_pd_proc_ls_prof_wR_factor 0.0185
_pd_proc_number_of_points 3868
_pd_spec_mounting ' ?'
_refine_ls_goodness_of_fit_all 1.33
_refine_ls_matrix_type full
_refine_ls_number_parameters 2
_refine_ls_number_restraints 146
_refine_ls_R_Fsqd_factor 0.08497
_refine_ls_shift/su_max 0.00
_refine_ls_shift/su_mean 0.00
_reflns_d_resolution_high 1.347
_reflns_d_resolution_low 9.660
_reflns_limit_h_max 7
_reflns_limit_h_min 0
_reflns_limit_k_max 12
_reflns_limit_k_min 0
_reflns_limit_l_max 4
_reflns_limit_l_min -4
_reflns_number_total 393
_cod_data_source_file c2cc17203h.txt
_cod_data_source_block RIET_1_publ
_cod_original_cell_volume 863.77(10)
_cod_database_code 7107445
_gsas_exptl_extinct_corr_t_min 1.00000
_gsas_exptl_extinct_corr_t_max 1.00000

loop_
_symmetry_equiv_pos_site_id
_symmetry_equiv_pos_as_xyz
1 +x,+y,+z
2 -x,+y+1/2,-z

loop_
_atom_site_type_symbol
_atom_site_label
_atom_site_fract_x
_atom_site_fract_y
_atom_site_fract_z
_atom_site_occupancy
_atom_site_thermal_displace_type
_atom_site_U_iso_or_equiv
_atom_site_symmetry_multiplicity
O O1 0.0063 0.8682 -0.01302 1.0 Uiso 0.03037 2
O O2 0.22705 0.84814 0.009 1.0 Uiso 0.03037 2
C C3 0.11366 0.83018 0.07543 1.0 Uiso 0.03037 2
N N4 -0.03325 0.76059 0.33395 1.0 Uiso 0.03037 2
H H5 -0.05418 0.81512 0.39961 1.0 Uiso 0.03644 2
H H6 -0.03761 0.71749 0.45726 1.0 Uiso 0.03644 2
H H7 0.17435 0.77383 0.40607 1.0 Uiso 0.03644 2
C C8 0.10634 0.76226 0.26341 1.0 Uiso 0.03037 2
H H9 0.21372 0.6844 0.06087 1.0 Uiso 0.03644 2
H H10 0.16484 0.63838 0.28888 1.0 Uiso 0.03644 2
C C11 0.13782 0.67817 0.15738 1.0 Uiso 0.03037 2
H H12 -0.05758 0.62604 0.09865 1.0 Uiso 0.03644 2
H H13 -0.03144 0.6914 -0.10699 1.0 Uiso 0.03644 2
C C14 0.00977 0.64612 -0.00282 1.0 Uiso 0.03037 2
C C15 0.05023 0.57496 -0.15889 1.0 Uiso 0.03037 2
H H16 0.11257 0.59593 -0.26838 1.0 Uiso 0.03644 2
H H17 0.09724 0.53135 -0.05501 1.0 Uiso 0.03644 2
N N18 -0.07508 0.54009 -0.30167 1.0 Uiso 0.03037 2
H H19 -0.16646 0.55287 -0.25722 1.0 Uiso 0.03644 2
C C20 -0.0646 0.49323 -0.4935 1.0 Uiso 0.03037 2
N N21 0.05832 0.47555 -0.55322 1.0 Uiso 0.03037 2
H H22 0.14208 0.49713 -0.45542 1.0 Uiso 0.03644 2
H H23 0.06582 0.44083 -0.69537 1.0 Uiso 0.03644 2
N N24 -0.17724 0.46412 -0.62537 1.0 Uiso 0.03037 2
H H25 -0.26858 0.4772 -0.58124 1.0 Uiso 0.03644 2
H H26 -0.16957 0.42941 -0.76747 1.0 Uiso 0.03644 2
O O27 0.4636 -0.04389 0.55513 1.0 Uiso 0.03037 2
O O28 0.67618 -0.0099 0.52951 1.0 Uiso 0.03037 2
C C29 0.54949 -0.00197 0.45845 1.0 Uiso 0.03037 2
N N30 0.35164 0.04521 0.17395 1.0 Uiso 0.03037 2
H H31 0.3378 -0.00998 0.09873 1.0 Uiso 0.03644 2
H H32 0.31719 0.08827 0.05599 1.0 Uiso 0.03644 2
H H33 0.55185 0.04892 0.11915 1.0 Uiso 0.03644 2
C C34 0.49998 0.05853 0.25481 1.0 Uiso 0.03037 2
H H35 0.61692 0.15261 0.43485 1.0 Uiso 0.03644 2
H H36 0.51374 0.18584 0.20662 1.0 Uiso 0.03644 2
C C37 0.5235 0.1476 0.34501 1.0 Uiso 0.03037 2
H H38 0.32679 0.17767 0.41331 1.0 Uiso 0.03644 2
H H39 0.41236 0.12458 0.62692 1.0 Uiso 0.03644 2
C C40 0.41765 0.16979 0.5103 1.0 Uiso 0.03037 2
C C41 0.46139 0.25003 0.6451 1.0 Uiso 0.03037 2
H H42 0.55034 0.24134 0.74757 1.0 Uiso 0.03644 2
H H43 0.47087 0.29459 0.52826 1.0 Uiso 0.03644 2
N N44 0.35609 0.27394 0.79727 1.0 Uiso 0.03037 2
H H45 0.2665 0.24527 0.77834 1.0 Uiso 0.03644 2
C C46 0.38469 0.33176 0.96684 1.0 Uiso 0.03037 2
N N47 0.28513 0.36219 1.07871 1.0 Uiso 0.03037 2
H H48 0.18997 0.34205 1.03649 1.0 Uiso 0.03644 2
H H49 0.30635 0.40493 1.20404 1.0 Uiso 0.03644 2
N N50 0.51278 0.35905 1.02421 1.0 Uiso 0.03037 2
H H51 0.58691 0.33656 0.9414 1.0 Uiso 0.03644 2
H H52 0.53371 0.40179 1.1496 1.0 Uiso 0.03644 2

loop_
_atom_type_symbol
_atom_type_number_in_cell
_atom_type_scat_dispersion_real
_atom_type_scat_dispersion_imag
_atom_type_scat_Cromer_Mann_a1
_atom_type_scat_Cromer_Mann_a2
_atom_type_scat_Cromer_Mann_a3
_atom_type_scat_Cromer_Mann_a4
_atom_type_scat_Cromer_Mann_b1
_atom_type_scat_Cromer_Mann_b2
_atom_type_scat_Cromer_Mann_b3
_atom_type_scat_Cromer_Mann_b4
_atom_type_scat_Cromer_Mann_c
_atom_type_scat_source
O 8.0 0.000 0.000 3.04850 13.2771 2.28680 5.70110 1.54630 0.32390 0.86700 32.9089 0.25080 International_Tables_Vol_C
C 24.0 0.000 0.000 2.31000 20.8439 1.02000 10.2075 1.58860 0.56870 0.86500 51.6512 0.21560 International_Tables_Vol_C
N 16.0 0.000 0.000 12.2126 0.00570 3.13220 9.89330 2.01250 28.9975 1.16630 0.58260 -11.529 International_Tables_Vol_C
H 56.0 0.000 0.000 0.49300 10.5109 0.32291 26.1257 0.14019 3.14236 0.04081 57.7997 0.00304 International_Tables_Vol_C
